data_4336751
loop_
_publ_author_name
'Treffly B. Ditri'
'Alex E. Carpenter'
'Donald S. Ripatti'
'Curtis E. Moore'
'Arnold L. Rheingold'
'Joshua S. Figueroa'

_publ_section_title
;
 Chloro- and Trifluoromethyl-Substituted Flanking-Ring m-Terphenyl
 Isocyanides: \h6-Arene Binding to Zero-Valent Molybdenum Centers and
 Comparison to Alkyl-Substituted Derivatives
;
_journal_name_full 'Inorganic Chemistry'
_journal_page_first 13216
_journal_page_last 13229
_journal_paper_doi 10.1021/ic402130p
_journal_volume 52
_journal_year 2013
_chemical_formula_moiety 'C69 H51 Cl12 Mo N3, 3(C2 H3 N)'
_chemical_formula_sum 'C75 H60 Cl12 Mo N6'
_chemical_formula_weight 1566.63
_chemical_name_common Mo(eta6-(3,5-Cl2C6H3)-kappa1-C-CNArClips)(CNArClips2)2
_chemical_name_systematic
;
 ?
;
_space_group_crystal_system triclinic
_space_group_IT_number 2
_space_group_name_Hall '-P 1'
_space_group_name_H-M_alt 'P -1'
_symmetry_space_group_name_Hall '-P 1'
_symmetry_space_group_name_H-M 'P -1'
_atom_sites_solution_hydrogens geom
_atom_sites_solution_primary direct
_atom_sites_solution_secondary difmap
_audit_creation_date 2013-08-16
_audit_creation_method
;
  Olex2 1.2-beta
  (compiled Apr 23 2013 17:59:47, GUI svn.r4466)
;
_cell_angle_alpha 117.464(3)
_cell_angle_beta 94.760(4)
_cell_angle_gamma 90.755(4)
_cell_formula_units_Z 2
_cell_length_a 11.1298(9)
_cell_length_b 18.6393(17)
_cell_length_c 19.7418(17)
_cell_measurement_reflns_used 9966
_cell_measurement_temperature 100
_cell_measurement_theta_max 25.311
_cell_measurement_theta_min 2.273
_cell_volume 3615.2(5)
_computing_cell_refinement 'SAINT v8.18C (Bruker, 2011)'
_computing_data_collection 'Bruker APEX2 v2011.4-0 (Bruker, 2011)'
_computing_data_reduction 'SAINT v8.18C (Bruker, 2011)'
_computing_molecular_graphics
;
O. V. Dolomanov, L. J. Bourhis, R. J. Gildea, J. A. K. Howard and H. Puschmann,
OLEX2: a complete structure solution, refinement and analysis program.
J. Appl. Cryst. (2009). 42, 339-341.
;
_computing_publication_material
;
O. V. Dolomanov, L. J. Bourhis, R. J. Gildea, J. A. K. Howard and H. Puschmann,
OLEX2: a complete structure solution, refinement and analysis program.
J. Appl. Cryst. (2009). 42, 339-341.
;
_computing_structure_refinement
;
XL, G.M. Sheldrick, Acta Cryst.
(2008). A64, 112-122
;
_computing_structure_solution
;
M. C. Burla, R. Caliandro, M. Camalli, B. Carrozzini, G. L. Cascarano, 
L. De Caro, C. Giacovazzo, G. Polidori and R. Spagna, 
SIR2004: an improved tool for crystal structure determination and refinement. 
J. Appl. Cryst. (2005). 38, 381-388.
;
_diffrn_ambient_temperature 100
_diffrn_detector 'Bruker APEX-II CCD'
_diffrn_detector_area_resol_mean 7.9
_diffrn_detector_type 'CCD Area Detector'
_diffrn_measured_fraction_theta_full 0.989
_diffrn_measured_fraction_theta_max 0.987
_diffrn_measurement_device 'Kappa Four-Circle Diffractometer'
_diffrn_measurement_device_type 'Bruker X8 APEX II'
_diffrn_measurement_method '\w and \f scans'
_diffrn_radiation_monochromator graphite
_diffrn_radiation_probe x-ray
_diffrn_radiation_type MoK\a
_diffrn_radiation_wavelength 0.71073
_diffrn_radiation_xray_symbol K-L~3~
_diffrn_reflns_av_R_equivalents 0.0403
_diffrn_reflns_av_unetI/netI 0.0483
_diffrn_reflns_Laue_measured_fraction_full 0.989
_diffrn_reflns_Laue_measured_fraction_max 0.987
_diffrn_reflns_limit_h_max 13
_diffrn_reflns_limit_h_min -13
_diffrn_reflns_limit_k_max 22
_diffrn_reflns_limit_k_min -22
_diffrn_reflns_limit_l_max 23
_diffrn_reflns_limit_l_min -22
_diffrn_reflns_number 49740
_diffrn_reflns_point_group_measured_fraction_full 0.989
_diffrn_reflns_point_group_measured_fraction_max 0.987
_diffrn_reflns_theta_full 25.000
_diffrn_reflns_theta_max 25.410
_diffrn_reflns_theta_min 2.076
_diffrn_source 'sealed tube'
_diffrn_source_type fine-focus
_diffrn_standards_number 0
_exptl_absorpt_coefficient_mu 0.672
_exptl_absorpt_correction_T_max 0.7452
_exptl_absorpt_correction_T_min 0.7059
_exptl_absorpt_correction_type multi-scan
_exptl_absorpt_process_details
;
SADABS-2008/1 (Bruker,2008) was used for absorption correction.
wR2(int) was 0.0467 before and 0.0421 after correction.
The Ratio of minimum to maximum transmission is 0.9473.
The \l/2 correction factor is 0.0015.
;
_exptl_crystal_colour orange
_exptl_crystal_colour_primary orange
_exptl_crystal_density_diffrn 1.439
_exptl_crystal_description Block
_exptl_crystal_F_000 1596
_exptl_crystal_size_max 0.12
_exptl_crystal_size_mid 0.11
_exptl_crystal_size_min 0.09
_refine_diff_density_max 0.768
_refine_diff_density_min -0.505
_refine_diff_density_rms 0.071
_refine_ls_extinction_method none
_refine_ls_goodness_of_fit_ref 1.042
_refine_ls_hydrogen_treatment constr
_refine_ls_matrix_type full
_refine_ls_number_parameters 870
_refine_ls_number_reflns 13161
_refine_ls_number_restraints 0
_refine_ls_restrained_S_all 1.042
_refine_ls_R_factor_all 0.0571
_refine_ls_R_factor_gt 0.0374
_refine_ls_shift/su_max 0.083
_refine_ls_shift/su_mean 0.001
_refine_ls_structure_factor_coef Fsqd
_refine_ls_weighting_details
;
 w=1/[\s^2^(Fo^2^)+(0.0296P)^2^+4.0201P]
 where P=(Fo^2^+2Fc^2^)/3
;
_refine_ls_weighting_scheme calc
_refine_ls_wR_factor_gt 0.0775
_refine_ls_wR_factor_ref 0.0834
_reflns_Friedel_coverage 0.000
_reflns_number_gt 10336
_reflns_number_total 13161
_reflns_threshold_expression 'I > 2\s(I)'
_cod_data_source_file ic402130p_si_001_07.cif
_cod_data_source_block JFig780
_cod_database_code 4336751
_olex2_refinement_description
;
1. Fixed Uiso
 At 1.2 times of:
  All C(H) groups
 At 1.5 times of:
  All C(H,H,H) groups
2. Uiso/Uaniso restraints and constraints
Uanis(N3S) = Uanis(N3SB)
Uanis(C6SB) = Uanis(C6S)
Uanis(C5SB) = Uanis(C5S)
3. others
 Sof(N3SB)=Sof(C5SB)=Sof(H5SD)=Sof(H5SE)=Sof(H5SF)=Sof(C6SB)=1-FVAR(1)
 Sof(N3S)=Sof(C5S)=Sof(H5SA)=Sof(H5SB)=Sof(H5SC)=Sof(C6S)=FVAR(1)
4.a Aromatic/amide H refined with riding coordinates:
 C6(H6), C8(H8), C12(H12), C13(H13), C14(H14), C18(H18), C19(H19), C20(H20),
 C28(H28), C30(H30), C34(H34), C35(H35), C36(H36), C40(H40), C41(H41), C42(H42),
  C50(H50), C52(H52), C56(H56), C57(H57), C58(H58), C62(H62), C63(H63), C64(H64)
4.b Idealised Me refined as rotating group:
 C23(H23A,H23B,H23C), C24(H24A,H24B,H24C), C25(H25A,H25B,H25C), C45(H45A,H45B,
 H45C), C46(H46A,H46B,H46C), C47(H47A,H47B,H47C), C67(H67A,H67B,H67C), C68(H68A,
 H68B,H68C), C69(H69A,H69B,H69C), C1S(H1SA,H1SB,H1SC), C3S(H3SA,H3SB,H3SC),
 C5S(H5SA,H5SB,H5SC), C5SB(H5SD,H5SE,H5SF)
;
_shelx_estimated_absorpt_t_max 0.942
_shelx_estimated_absorpt_t_min 0.924
_shelx_space_group_comment
;
The symmetry employed for this shelxl refinement is uniquely defined
by the following loop, which should always be used as a source of
symmetry information in preference to the above space-group names.
They are only intended as comments.
;
_shelxl_version_number 2013-2

loop_
_space_group_symop_operation_xyz
'x, y, z'
'-x, -y, -z'

loop_
_atom_site_label
_atom_site_type_symbol
_atom_site_fract_x
_atom_site_fract_y
_atom_site_fract_z
_atom_site_U_iso_or_equiv
_atom_site_adp_type
_atom_site_occupancy
_atom_site_site_symmetry_order
_atom_site_calc_flag
_atom_site_refinement_flags_posn
_atom_site_refinement_flags_adp
_atom_site_refinement_flags_occupancy
_atom_site_disorder_assembly
_atom_site_disorder_group
Mo1 Mo 0.37197(2) 0.85924(2) 0.24621(2) 0.01131(7) Uani 1 1 d . . . . .
Cl1 Cl 0.46560(6) 0.65041(4) 0.13995(4) 0.01872(16) Uani 1 1 d . . . . .
Cl2 Cl 0.37405(6) 0.85658(4) 0.43390(4) 0.01684(15) Uani 1 1 d . . . . .
Cl3 Cl -0.07468(7) 0.56978(5) 0.16172(4) 0.0308(2) Uani 1 1 d . . . . .
Cl4 Cl 0.06052(6) 0.80028(4) 0.45313(4) 0.02179(17) Uani 1 1 d . . . . .
Cl5 Cl 0.56532(7) 0.83751(5) 0.02587(4) 0.02495(18) Uani 1 1 d . . . . .
Cl6 Cl 0.33646(7) 0.53880(4) -0.09278(4) 0.02307(17) Uani 1 1 d . . . . .
Cl7 Cl 0.32102(7) 0.97397(5) 0.05968(5) 0.02945(19) Uani 1 1 d . . . . .
Cl8 Cl -0.08436(7) 0.77308(5) -0.04686(5) 0.03040(19) Uani 1 1 d . . . . .
Cl9 Cl 0.60537(7) 1.09884(5) 0.35986(4) 0.02591(18) Uani 1 1 d . . . . .
Cl10 Cl 0.34320(8) 1.21800(5) 0.19369(5) 0.03015(19) Uani 1 1 d . . . . .
Cl11 Cl 0.33558(6) 1.06485(4) 0.47031(4) 0.02026(16) Uani 1 1 d . . . . .
Cl12 Cl -0.03710(7) 1.13004(5) 0.31876(5) 0.0323(2) Uani 1 1 d . . . . .
N1 N 0.1542(2) 0.78937(13) 0.28830(12) 0.0130(5) Uani 1 1 d . . . . .
N2 N 0.2992(2) 0.80391(14) 0.06746(13) 0.0150(5) Uani 1 1 d . . . . .
N3 N 0.3236(2) 1.04485(14) 0.28925(13) 0.0150(5) Uani 1 1 d . . . . .
C1 C 0.2198(2) 0.82968(16) 0.26938(15) 0.0139(6) Uani 1 1 d . . . . .
C2 C 0.3214(2) 0.82461(16) 0.13348(16) 0.0142(6) Uani 1 1 d . . . . .
C3 C 0.3399(2) 0.97652(18) 0.27102(15) 0.0147(6) Uani 1 1 d . . . . .
C4 C 0.1967(2) 0.71985(16) 0.29108(15) 0.0130(6) Uani 1 1 d . . . . .
C5 C 0.3187(2) 0.70054(16) 0.28273(15) 0.0122(6) Uani 1 1 d . . . . .
C6 C 0.3517(2) 0.62527(17) 0.27436(15) 0.0155(6) Uani 1 1 d . . . . .
H6 H 0.4335 0.6120 0.2678 0.019 Uiso 1 1 calc R U . . .
C7 C 0.2697(3) 0.56860(17) 0.27517(15) 0.0155(6) Uani 1 1 d . . . . .
C8 C 0.1514(2) 0.59179(17) 0.28842(15) 0.0150(6) Uani 1 1 d . . . . .
H8 H 0.0946 0.5555 0.2920 0.018 Uiso 1 1 calc R U . . .
C9 C 0.1141(2) 0.66562(16) 0.29648(15) 0.0137(6) Uani 1 1 d . . . . .
C10 C -0.0135(2) 0.68736(16) 0.30732(16) 0.0146(6) Uani 1 1 d . . . . .
C11 C -0.1077(3) 0.64820(17) 0.24896(16) 0.0182(6) Uani 1 1 d . . . . .
C12 C -0.2261(3) 0.66918(19) 0.25707(17) 0.0227(7) Uani 1 1 d . . . . .
H12 H -0.2875 0.6410 0.2161 0.027 Uiso 1 1 calc R U . . .
C13 C -0.2540(3) 0.73165(19) 0.32551(18) 0.0234(7) Uani 1 1 d . . . . .
H13 H -0.3351 0.7468 0.3316 0.028 Uiso 1 1 calc R U . . .
C14 C -0.1651(3) 0.77217(18) 0.38499(17) 0.0200(7) Uani 1 1 d . . . . .
H14 H -0.1844 0.8152 0.4320 0.024 Uiso 1 1 calc R U . . .
C15 C -0.0480(2) 0.74949(17) 0.37543(15) 0.0150(6) Uani 1 1 d . . . . .
C16 C 0.4101(2) 0.75992(17) 0.28334(15) 0.0128(6) Uani 1 1 d . . . . .
C17 C 0.4373(2) 0.83799(17) 0.35005(15) 0.0130(6) Uani 1 1 d . . . . .
C18 C 0.5167(2) 0.89709(17) 0.35097(16) 0.0151(6) Uani 1 1 d . . . . .
H18 H 0.5292 0.9485 0.3951 0.018 Uiso 1 1 calc R U . . .
C19 C 0.5786(2) 0.88002(17) 0.28573(16) 0.0167(6) Uani 1 1 d . . . . .
H19 H 0.6327 0.9200 0.2860 0.020 Uiso 1 1 calc R U . . .
C20 C 0.5599(2) 0.80438(17) 0.22111(16) 0.0149(6) Uani 1 1 d . . . . .
H20 H 0.6020 0.7926 0.1776 0.018 Uiso 1 1 calc R U . . .
C21 C 0.4778(2) 0.74489(16) 0.22039(15) 0.0143(6) Uani 1 1 d . . . . .
C22 C 0.3021(3) 0.48308(17) 0.25951(17) 0.0189(7) Uani 1 1 d . . . . .
C23 C 0.4348(3) 0.4691(2) 0.2488(2) 0.0378(9) Uani 1 1 d . . . . .
H23A H 0.4840 0.5056 0.2964 0.057 Uiso 1 1 calc R U . . .
H23B H 0.4561 0.4799 0.2070 0.057 Uiso 1 1 calc R U . . .
H23C H 0.4498 0.4128 0.2361 0.057 Uiso 1 1 calc R U . . .
C24 C 0.2282(3) 0.42229(19) 0.18386(19) 0.0330(8) Uani 1 1 d . . . . .
H24A H 0.2498 0.3670 0.1713 0.049 Uiso 1 1 calc R U . . .
H24B H 0.2463 0.4343 0.1423 0.049 Uiso 1 1 calc R U . . .
H24C H 0.1418 0.4271 0.1902 0.049 Uiso 1 1 calc R U . . .
C25 C 0.2693(4) 0.4656(2) 0.3234(2) 0.0396(9) Uani 1 1 d . . . . .
H25A H 0.2909 0.4108 0.3122 0.059 Uiso 1 1 calc R U . . .
H25B H 0.1822 0.4700 0.3274 0.059 Uiso 1 1 calc R U . . .
H25C H 0.3134 0.5049 0.3719 0.059 Uiso 1 1 calc R U . . .
C26 C 0.2790(2) 0.77706(17) -0.01081(15) 0.0146(6) Uani 1 1 d . . . . .
C27 C 0.1869(2) 0.80830(17) -0.04017(16) 0.0154(6) Uani 1 1 d . . . . .
C28 C 0.1610(3) 0.77417(17) -0.11930(16) 0.0168(6) Uani 1 1 d . . . . .
H28 H 0.0986 0.7955 -0.1394 0.020 Uiso 1 1 calc R U . . .
C29 C 0.2224(3) 0.71026(17) -0.17019(16) 0.0173(6) Uani 1 1 d . . . . .
C30 C 0.3184(3) 0.68420(17) -0.13909(16) 0.0167(6) Uani 1 1 d . . . . .
H30 H 0.3648 0.6427 -0.1729 0.020 Uiso 1 1 calc R U . . .
C31 C 0.3492(2) 0.71645(17) -0.06048(15) 0.0147(6) Uani 1 1 d . . . . .
C32 C 0.4564(2) 0.68647(17) -0.03306(15) 0.0154(6) Uani 1 1 d . . . . .
C33 C 0.4628(3) 0.60541(17) -0.04893(16) 0.0172(6) Uani 1 1 d . . . . .
C34 C 0.5658(3) 0.57488(18) -0.02994(16) 0.0195(7) Uani 1 1 d . . . . .
H34 H 0.5665 0.5194 -0.0417 0.023 Uiso 1 1 calc R U . . .
C35 C 0.6674(3) 0.62587(19) 0.00622(16) 0.0226(7) Uani 1 1 d . . . . .
H35 H 0.7385 0.6055 0.0193 0.027 Uiso 1 1 calc R U . . .
C36 C 0.6657(3) 0.70633(19) 0.02338(16) 0.0213(7) Uani 1 1 d . . . . .
H36 H 0.7356 0.7415 0.0482 0.026 Uiso 1 1 calc R U . . .
C37 C 0.5615(3) 0.73584(18) 0.00423(16) 0.0185(7) Uani 1 1 d . . . . .
C38 C 0.1154(3) 0.87626(17) 0.01040(15) 0.0158(6) Uani 1 1 d . . . . .
C39 C 0.1679(3) 0.95399(18) 0.05804(16) 0.0204(7) Uani 1 1 d . . . . .
C40 C 0.1018(3) 1.01814(19) 0.10408(18) 0.0279(8) Uani 1 1 d . . . . .
H40 H 0.1408 1.0698 0.1368 0.033 Uiso 1 1 calc R U . . .
C41 C -0.0209(3) 1.0057(2) 0.10156(19) 0.0320(8) Uani 1 1 d . . . . .
H41 H -0.0669 1.0491 0.1330 0.038 Uiso 1 1 calc R U . . .
C42 C -0.0778(3) 0.9307(2) 0.05369(18) 0.0273(8) Uani 1 1 d . . . . .
H42 H -0.1629 0.9228 0.0510 0.033 Uiso 1 1 calc R U . . .
C43 C -0.0097(3) 0.86736(18) 0.00969(17) 0.0218(7) Uani 1 1 d . . . . .
C44 C 0.1852(3) 0.66631(19) -0.25700(17) 0.0241(7) Uani 1 1 d . . . . .
C45 C 0.1306(4) 0.5819(2) -0.2767(2) 0.0453(10) Uani 1 1 d . . . . .
H45A H 0.0612 0.5877 -0.2474 0.068 Uiso 1 1 calc R U . . .
H45B H 0.1916 0.5518 -0.2635 0.068 Uiso 1 1 calc R U . . .
H45C H 0.1041 0.5524 -0.3317 0.068 Uiso 1 1 calc R U . . .
C46 C 0.0915(4) 0.7107(3) -0.2806(2) 0.0665(15) Uani 1 1 d . . . . .
H46A H 0.0196 0.7150 -0.2537 0.100 Uiso 1 1 calc R U . . .
H46B H 0.0694 0.6807 -0.3361 0.100 Uiso 1 1 calc R U . . .
H46C H 0.1248 0.7650 -0.2673 0.100 Uiso 1 1 calc R U . . .
C47 C 0.2939(3) 0.6561(2) -0.30237(18) 0.0392(9) Uani 1 1 d . . . . .
H47A H 0.2676 0.6273 -0.3574 0.059 Uiso 1 1 calc R U . . .
H47B H 0.3534 0.6250 -0.2893 0.059 Uiso 1 1 calc R U . . .
H47C H 0.3305 0.7095 -0.2894 0.059 Uiso 1 1 calc R U . . .
C48 C 0.3122(2) 1.12756(16) 0.33556(15) 0.0149(6) Uani 1 1 d . . . . .
C49 C 0.2240(2) 1.15164(17) 0.38697(15) 0.0153(6) Uani 1 1 d . . . . .
C50 C 0.2170(3) 1.23356(17) 0.43502(16) 0.0184(7) Uani 1 1 d . . . . .
H50 H 0.1561 1.2506 0.4693 0.022 Uiso 1 1 calc R U . . .
C51 C 0.2962(3) 1.29193(17) 0.43482(16) 0.0195(7) Uani 1 1 d . . . . .
C52 C 0.3802(3) 1.26593(18) 0.38119(16) 0.0204(7) Uani 1 1 d . . . . .
H52 H 0.4328 1.3051 0.3788 0.025 Uiso 1 1 calc R U . . .
C53 C 0.3897(3) 1.18400(17) 0.33058(16) 0.0164(6) Uani 1 1 d . . . . .
C54 C 0.1441(2) 1.08954(16) 0.39153(15) 0.0139(6) Uani 1 1 d . . . . .
C55 C 0.1876(2) 1.04357(17) 0.42647(15) 0.0164(6) Uani 1 1 d . . . . .
C56 C 0.1176(3) 0.98404(18) 0.43006(16) 0.0202(7) Uani 1 1 d . . . . .
H56 H 0.1501 0.9539 0.4544 0.024 Uiso 1 1 calc R U . . .
C57 C -0.0006(3) 0.96914(18) 0.39763(17) 0.0227(7) Uani 1 1 d . . . . .
H57 H -0.0495 0.9275 0.3986 0.027 Uiso 1 1 calc R U . . .
C58 C -0.0483(3) 1.01423(18) 0.36384(16) 0.0205(7) Uani 1 1 d . . . . .
H58 H -0.1303 1.0047 0.3427 0.025 Uiso 1 1 calc R U . . .
C59 C 0.0239(3) 1.07324(18) 0.36106(16) 0.0194(7) Uani 1 1 d . . . . .
C60 C 0.4786(3) 1.15540(17) 0.27259(16) 0.0173(6) Uani 1 1 d . . . . .
C61 C 0.4646(3) 1.16643(18) 0.20709(17) 0.0203(7) Uani 1 1 d . . . . .
C62 C 0.5428(3) 1.13572(19) 0.15015(18) 0.0248(7) Uani 1 1 d . . . . .
H62 H 0.5317 1.1450 0.1067 0.030 Uiso 1 1 calc R U . . .
C63 C 0.6368(3) 1.0916(2) 0.15755(19) 0.0276(8) Uani 1 1 d . . . . .
H63 H 0.6893 1.0691 0.1182 0.033 Uiso 1 1 calc R U . . .
C64 C 0.6551(3) 1.07982(19) 0.22180(18) 0.0255(7) Uani 1 1 d . . . . .
H64 H 0.7202 1.0497 0.2270 0.031 Uiso 1 1 calc R U . . .
C65 C 0.5778(3) 1.11226(18) 0.27795(17) 0.0199(7) Uani 1 1 d . . . . .
C66 C 0.2854(3) 1.38125(18) 0.49259(18) 0.0261(7) Uani 1 1 d . . . . .
C67 C 0.1663(3) 1.4098(2) 0.4724(2) 0.0394(9) Uani 1 1 d . . . . .
H67A H 0.1599 1.4672 0.5083 0.059 Uiso 1 1 calc R U . . .
H67B H 0.0989 1.3778 0.4761 0.059 Uiso 1 1 calc R U . . .
H67C H 0.1635 1.4029 0.4200 0.059 Uiso 1 1 calc R U . . .
C68 C 0.2887(4) 1.3894(2) 0.57394(19) 0.0412(10) Uani 1 1 d . . . . .
H68A H 0.2888 1.4467 0.6114 0.062 Uiso 1 1 calc R U . . .
H68B H 0.3619 1.3663 0.5848 0.062 Uiso 1 1 calc R U . . .
H68C H 0.2174 1.3602 0.5774 0.062 Uiso 1 1 calc R U . . .
C69 C 0.3893(3) 1.43542(19) 0.4927(2) 0.0340(8) Uani 1 1 d . . . . .
H69A H 0.3910 1.4304 0.4412 0.051 Uiso 1 1 calc R U . . .
H69B H 0.4658 1.4188 0.5079 0.051 Uiso 1 1 calc R U . . .
H69C H 0.3779 1.4918 0.5291 0.051 Uiso 1 1 calc R U . . .
N1S N -0.2071(3) 0.90082(19) 0.19152(16) 0.0356(7) Uani 1 1 d . . . . .
C1S C -0.0280(4) 0.8077(3) 0.1570(2) 0.0630(14) Uani 1 1 d . . . . .
H1SA H -0.0247 0.7784 0.1874 0.095 Uiso 1 1 calc R U . . .
H1SB H 0.0478 0.8401 0.1678 0.095 Uiso 1 1 calc R U . . .
H1SC H -0.0398 0.7688 0.1023 0.095 Uiso 1 1 calc R U . . .
C2S C -0.1280(3) 0.8608(2) 0.17678(18) 0.0330(9) Uani 1 1 d . . . . .
N2S N -0.0339(3) 0.5907(2) -0.01560(18) 0.0456(8) Uani 1 1 d . . . . .
C3S C 0.1617(3) 0.6154(2) 0.0748(2) 0.0422(10) Uani 1 1 d . . . . .
H3SA H 0.2307 0.6250 0.0518 0.063 Uiso 1 1 calc R U . . .
H3SB H 0.1740 0.5675 0.0825 0.063 Uiso 1 1 calc R U . . .
H3SC H 0.1543 0.6626 0.1244 0.063 Uiso 1 1 calc R U . . .
C4S C 0.0517(3) 0.6018(2) 0.0240(2) 0.0320(8) Uani 1 1 d . . . . .
N3S N 0.1478(8) 0.6167(4) 0.5057(5) 0.076(2) Uani 0.723(11) 1 d . . P A 1
C5S C 0.3191(10) 0.6962(7) 0.4815(6) 0.052(2) Uani 0.723(11) 1 d . . P A 1
H5SA H 0.3798 0.6586 0.4544 0.078 Uiso 0.723(11) 1 calc R U P A 1
H5SB H 0.3573 0.7394 0.5301 0.078 Uiso 0.723(11) 1 calc R U P A 1
H5SC H 0.2840 0.7199 0.4497 0.078 Uiso 0.723(11) 1 calc R U P A 1
C6S C 0.2245(9) 0.6528(5) 0.4968(5) 0.044(2) Uani 0.723(11) 1 d . . P A 1
N3SB N 0.091(2) 0.5995(12) 0.4595(12) 0.076(2) Uani 0.277(11) 1 d . . P A 2
C5SB C 0.289(3) 0.697(2) 0.5031(16) 0.052(2) Uani 0.277(11) 1 d . . P A 2
H5SD H 0.3246 0.6928 0.4576 0.078 Uiso 0.277(11) 1 calc R U P A 2
H5SE H 0.3475 0.6819 0.5334 0.078 Uiso 0.277(11) 1 calc R U P A 2
H5SF H 0.2680 0.7532 0.5343 0.078 Uiso 0.277(11) 1 calc R U P A 2
C6SB C 0.177(3) 0.6416(18) 0.4784(15) 0.044(2) Uani 0.277(11) 1 d . . P A 2

loop_
_atom_site_aniso_label
_atom_site_aniso_U_11
_atom_site_aniso_U_22
_atom_site_aniso_U_33
_atom_site_aniso_U_23
_atom_site_aniso_U_13
_atom_site_aniso_U_12
Mo1 0.01062(12) 0.01103(13) 0.01043(12) 0.00351(10) 0.00060(9) 0.00022(9)
Cl1 0.0187(4) 0.0154(4) 0.0162(4) 0.0019(3) 0.0048(3) 0.0024(3)
Cl2 0.0189(4) 0.0178(4) 0.0116(3) 0.0049(3) 0.0016(3) -0.0002(3)
Cl3 0.0190(4) 0.0343(5) 0.0193(4) -0.0042(3) 0.0011(3) -0.0038(3)
Cl4 0.0203(4) 0.0229(4) 0.0152(4) 0.0030(3) 0.0018(3) -0.0002(3)
Cl5 0.0230(4) 0.0209(4) 0.0290(4) 0.0112(3) -0.0043(3) -0.0060(3)
Cl6 0.0211(4) 0.0164(4) 0.0257(4) 0.0055(3) -0.0021(3) -0.0018(3)
Cl7 0.0271(4) 0.0189(4) 0.0336(4) 0.0051(4) 0.0026(3) -0.0048(3)
Cl8 0.0200(4) 0.0293(4) 0.0367(5) 0.0112(4) 0.0020(3) -0.0038(3)
Cl9 0.0240(4) 0.0297(4) 0.0269(4) 0.0165(4) -0.0031(3) 0.0001(3)
Cl10 0.0365(5) 0.0293(4) 0.0315(4) 0.0197(4) 0.0037(4) 0.0093(4)
Cl11 0.0197(4) 0.0219(4) 0.0176(4) 0.0080(3) -0.0002(3) 0.0042(3)
Cl12 0.0268(4) 0.0400(5) 0.0373(5) 0.0260(4) -0.0084(4) -0.0003(4)
N1 0.0119(12) 0.0113(12) 0.0138(12) 0.0041(10) 0.0022(10) 0.0021(10)
N2 0.0144(12) 0.0157(13) 0.0138(13) 0.0059(11) 0.0014(10) 0.0018(10)
N3 0.0150(13) 0.0152(14) 0.0150(12) 0.0073(11) 0.0008(10) -0.0013(10)
C1 0.0133(14) 0.0109(14) 0.0124(14) 0.0015(12) -0.0016(11) 0.0039(12)
C2 0.0100(14) 0.0117(14) 0.0204(17) 0.0066(13) 0.0043(12) 0.0021(11)
C3 0.0128(14) 0.0197(17) 0.0106(14) 0.0064(13) 0.0001(11) -0.0006(12)
C4 0.0148(14) 0.0124(14) 0.0093(13) 0.0030(12) -0.0001(11) 0.0007(11)
C5 0.0125(14) 0.0130(14) 0.0086(13) 0.0034(12) -0.0018(11) -0.0016(11)
C6 0.0113(14) 0.0180(15) 0.0149(14) 0.0054(12) 0.0024(11) 0.0026(12)
C7 0.0188(15) 0.0142(15) 0.0117(14) 0.0047(12) 0.0007(12) 0.0006(12)
C8 0.0171(15) 0.0134(15) 0.0143(14) 0.0065(12) 0.0014(12) -0.0021(12)
C9 0.0156(15) 0.0130(14) 0.0092(14) 0.0021(12) 0.0025(11) 0.0007(12)
C10 0.0154(15) 0.0117(14) 0.0189(15) 0.0089(12) 0.0021(12) 0.0009(12)
C11 0.0173(15) 0.0184(16) 0.0165(15) 0.0057(13) 0.0049(12) 0.0005(12)
C12 0.0134(15) 0.0281(18) 0.0237(17) 0.0104(15) -0.0032(13) -0.0027(13)
C13 0.0153(16) 0.0309(18) 0.0320(18) 0.0201(16) 0.0081(13) 0.0088(14)
C14 0.0222(16) 0.0189(16) 0.0208(16) 0.0096(13) 0.0084(13) 0.0053(13)
C15 0.0161(15) 0.0136(15) 0.0149(14) 0.0068(12) -0.0005(12) -0.0025(12)
C16 0.0083(13) 0.0167(15) 0.0143(14) 0.0085(12) -0.0013(11) 0.0001(11)
C17 0.0106(14) 0.0168(15) 0.0115(14) 0.0064(12) 0.0006(11) 0.0024(12)
C18 0.0124(14) 0.0155(15) 0.0143(14) 0.0049(12) -0.0023(11) -0.0006(12)
C19 0.0121(14) 0.0179(15) 0.0196(15) 0.0087(13) -0.0009(12) -0.0020(12)
C20 0.0097(14) 0.0195(15) 0.0168(15) 0.0092(13) 0.0023(11) 0.0024(12)
C21 0.0130(14) 0.0117(14) 0.0145(14) 0.0032(12) -0.0001(11) 0.0037(11)
C22 0.0199(16) 0.0149(15) 0.0237(16) 0.0099(13) 0.0062(13) 0.0037(12)
C23 0.033(2) 0.0221(18) 0.057(2) 0.0175(18) 0.0050(18) 0.0081(16)
C24 0.043(2) 0.0186(17) 0.0284(18) 0.0034(15) 0.0027(16) 0.0037(15)
C25 0.060(3) 0.027(2) 0.042(2) 0.0227(18) 0.0179(19) 0.0168(18)
C26 0.0139(14) 0.0148(15) 0.0136(14) 0.0060(12) -0.0016(11) -0.0061(12)
C27 0.0150(15) 0.0153(15) 0.0165(15) 0.0077(13) 0.0024(12) -0.0016(12)
C28 0.0163(15) 0.0172(15) 0.0203(16) 0.0121(13) -0.0002(12) 0.0005(12)
C29 0.0209(16) 0.0147(15) 0.0150(15) 0.0063(12) -0.0008(12) -0.0027(12)
C30 0.0188(15) 0.0137(15) 0.0156(15) 0.0048(12) 0.0030(12) 0.0001(12)
C31 0.0150(15) 0.0134(14) 0.0153(15) 0.0066(12) -0.0003(12) -0.0021(12)
C32 0.0148(15) 0.0200(16) 0.0117(14) 0.0071(12) 0.0031(11) 0.0026(12)
C33 0.0151(15) 0.0175(16) 0.0137(14) 0.0027(12) 0.0016(12) -0.0002(12)
C34 0.0215(16) 0.0184(16) 0.0160(15) 0.0050(13) 0.0052(12) 0.0077(13)
C35 0.0165(16) 0.0314(19) 0.0192(16) 0.0106(14) 0.0041(13) 0.0091(14)
C36 0.0127(15) 0.0312(18) 0.0172(15) 0.0084(14) 0.0033(12) 0.0009(13)
C37 0.0198(16) 0.0211(16) 0.0143(15) 0.0077(13) 0.0038(12) 0.0006(13)
C38 0.0215(16) 0.0161(15) 0.0128(14) 0.0092(12) 0.0017(12) 0.0027(12)
C39 0.0230(16) 0.0195(16) 0.0175(15) 0.0077(13) 0.0019(13) 0.0018(13)
C40 0.037(2) 0.0199(17) 0.0221(17) 0.0055(14) 0.0045(15) 0.0043(15)
C41 0.037(2) 0.0289(19) 0.0295(19) 0.0110(16) 0.0125(16) 0.0160(16)
C42 0.0225(17) 0.033(2) 0.0315(19) 0.0186(16) 0.0080(14) 0.0087(15)
C43 0.0237(17) 0.0207(16) 0.0216(16) 0.0103(14) 0.0021(13) 0.0027(13)
C44 0.0279(18) 0.0232(17) 0.0156(15) 0.0051(14) -0.0028(13) 0.0054(14)
C45 0.051(2) 0.047(2) 0.0205(18) 0.0031(17) -0.0066(17) -0.0210(19)
C46 0.095(4) 0.068(3) 0.0149(19) 0.0031(19) -0.013(2) 0.049(3)
C47 0.045(2) 0.050(2) 0.0170(17) 0.0113(17) 0.0046(16) -0.0069(19)
C48 0.0175(15) 0.0117(14) 0.0143(14) 0.0055(12) -0.0014(12) 0.0014(12)
C49 0.0175(15) 0.0157(15) 0.0127(14) 0.0074(12) -0.0031(12) -0.0008(12)
C50 0.0217(16) 0.0180(16) 0.0159(15) 0.0078(13) 0.0047(12) 0.0031(13)
C51 0.0278(17) 0.0135(15) 0.0167(15) 0.0074(13) -0.0021(13) 0.0015(13)
C52 0.0257(17) 0.0163(16) 0.0211(16) 0.0106(13) -0.0002(13) -0.0021(13)
C53 0.0161(15) 0.0171(15) 0.0161(15) 0.0083(13) -0.0008(12) -0.0009(12)
C54 0.0186(15) 0.0116(14) 0.0086(13) 0.0016(12) 0.0039(11) 0.0025(12)
C55 0.0160(15) 0.0177(15) 0.0116(14) 0.0032(12) 0.0025(12) 0.0019(12)
C56 0.0268(17) 0.0172(16) 0.0187(16) 0.0091(13) 0.0076(13) 0.0047(13)
C57 0.0282(18) 0.0160(16) 0.0217(16) 0.0056(14) 0.0109(14) -0.0028(13)
C58 0.0167(15) 0.0225(17) 0.0155(15) 0.0033(13) 0.0012(12) -0.0060(13)
C59 0.0232(16) 0.0200(16) 0.0138(15) 0.0069(13) 0.0008(12) 0.0038(13)
C60 0.0171(15) 0.0143(15) 0.0196(15) 0.0075(13) 0.0007(12) -0.0053(12)
C61 0.0186(16) 0.0159(16) 0.0265(17) 0.0107(14) -0.0017(13) -0.0045(13)
C62 0.0285(18) 0.0262(18) 0.0210(16) 0.0122(14) 0.0034(14) -0.0049(14)
C63 0.0206(17) 0.0321(19) 0.0294(18) 0.0129(16) 0.0078(14) -0.0018(15)
C64 0.0153(16) 0.0277(18) 0.0323(18) 0.0130(15) 0.0029(14) 0.0004(13)
C65 0.0173(15) 0.0216(16) 0.0219(16) 0.0116(14) -0.0011(13) -0.0050(13)
C66 0.040(2) 0.0129(16) 0.0234(17) 0.0063(14) 0.0062(15) 0.0001(14)
C67 0.046(2) 0.0232(19) 0.051(2) 0.0176(18) 0.0162(19) 0.0114(17)
C68 0.074(3) 0.0172(18) 0.0235(18) 0.0023(15) 0.0046(18) -0.0044(18)
C69 0.046(2) 0.0168(17) 0.034(2) 0.0082(15) 0.0017(17) -0.0044(16)
N1S 0.0321(18) 0.0390(18) 0.0308(17) 0.0115(14) 0.0074(14) -0.0054(15)
C1S 0.045(3) 0.099(4) 0.047(3) 0.036(3) -0.006(2) 0.021(3)
C2S 0.0254(19) 0.049(2) 0.0203(18) 0.0137(17) -0.0066(15) -0.0098(18)
N2S 0.0333(18) 0.055(2) 0.0409(19) 0.0159(17) 0.0015(16) 0.0071(16)
C3S 0.0241(19) 0.059(3) 0.034(2) 0.0134(19) -0.0001(16) -0.0022(18)
C4S 0.0250(19) 0.035(2) 0.0302(19) 0.0089(16) 0.0083(16) 0.0041(16)
N3S 0.107(6) 0.065(4) 0.072(5) 0.037(4) 0.047(4) 0.016(4)
C5S 0.056(6) 0.050(3) 0.042(6) 0.018(4) -0.010(4) -0.004(4)
C6S 0.067(7) 0.038(4) 0.026(4) 0.014(4) 0.008(4) 0.006(5)
N3SB 0.107(6) 0.065(4) 0.072(5) 0.037(4) 0.047(4) 0.016(4)
C5SB 0.056(6) 0.050(3) 0.042(6) 0.018(4) -0.010(4) -0.004(4)
C6SB 0.067(7) 0.038(4) 0.026(4) 0.014(4) 0.008(4) 0.006(5)

loop_
_atom_type_symbol
_atom_type_description
_atom_type_scat_dispersion_real
_atom_type_scat_dispersion_imag
_atom_type_scat_source
C C 0.0033 0.0016 'International Tables Vol C Tables 4.2.6.8 and 6.1.1.4'
H H 0.0000 0.0000 'International Tables Vol C Tables 4.2.6.8 and 6.1.1.4'
Cl Cl 0.1484 0.1585 'International Tables Vol C Tables 4.2.6.8 and 6.1.1.4'
Mo Mo -1.6832 0.6857 'International Tables Vol C Tables 4.2.6.8 and 6.1.1.4'
N N 0.0061 0.0033 'International Tables Vol C Tables 4.2.6.8 and 6.1.1.4'

loop_
_geom_angle_atom_site_label_1
_geom_angle_atom_site_label_2
_geom_angle_atom_site_label_3
_geom_angle
C1 Mo1 C2 96.55(11)
C1 Mo1 C3 98.50(11)
C1 Mo1 C16 73.60(10)
C1 Mo1 C17 79.90(10)
C1 Mo1 C18 109.99(11)
C1 Mo1 C19 142.86(11)
C1 Mo1 C20 136.77(11)
C1 Mo1 C21 101.49(11)
C2 Mo1 C3 89.18(11)
C2 Mo1 C16 118.57(10)
C2 Mo1 C17 154.80(10)
C2 Mo1 C18 152.50(10)
C2 Mo1 C19 117.14(10)
C2 Mo1 C20 92.88(10)
C2 Mo1 C21 93.71(10)
C3 Mo1 C16 151.53(10)
C3 Mo1 C17 116.01(10)
C3 Mo1 C18 93.73(10)
C3 Mo1 C19 97.20(10)
C3 Mo1 C20 123.79(10)
C3 Mo1 C21 159.33(10)
C16 Mo1 C17 36.39(9)
C16 Mo1 C18 64.97(10)
C16 Mo1 C19 76.60(10)
C16 Mo1 C20 64.92(10)
C17 Mo1 C18 34.89(10)
C17 Mo1 C19 62.97(10)
C17 Mo1 C20 74.12(10)
C18 Mo1 C19 35.37(10)
C20 Mo1 C18 62.97(10)
C20 Mo1 C19 34.83(10)
C21 Mo1 C16 35.84(10)
C21 Mo1 C17 63.07(9)
C21 Mo1 C18 74.54(10)
C21 Mo1 C19 63.35(10)
C21 Mo1 C20 35.67(10)
C1 N1 C4 120.1(2)
C2 N2 C26 176.8(3)
C3 N3 C48 160.4(3)
N1 C1 Mo1 153.5(2)
N2 C2 Mo1 176.0(2)
N3 C3 Mo1 176.4(2)
N1 C4 C5 121.3(2)
C9 C4 N1 119.1(2)
C9 C4 C5 119.4(3)
C4 C5 C16 120.4(2)
C6 C5 C4 118.7(2)
C6 C5 C16 120.8(2)
C5 C6 H6 118.6
C5 C6 C7 122.8(3)
C7 C6 H6 118.6
C6 C7 C8 116.9(3)
C6 C7 C22 123.3(3)
C8 C7 C22 119.7(3)
C7 C8 H8 118.8
C9 C8 C7 122.5(3)
C9 C8 H8 118.8
C4 C9 C10 119.0(2)
C8 C9 C4 119.6(3)
C8 C9 C10 121.3(3)
C11 C10 C9 122.1(2)
C15 C10 C9 122.7(2)
C15 C10 C11 115.1(2)
C10 C11 Cl3 118.9(2)
C12 C11 Cl3 118.1(2)
C12 C11 C10 123.0(3)
C11 C12 H12 120.5
C13 C12 C11 119.0(3)
C13 C12 H12 120.5
C12 C13 H13 119.8
C14 C13 C12 120.5(3)
C14 C13 H13 119.8
C13 C14 H14 120.4
C15 C14 C13 119.2(3)
C15 C14 H14 120.4
C10 C15 Cl4 119.2(2)
C14 C15 Cl4 117.6(2)
C14 C15 C10 123.2(3)
C5 C16 Mo1 125.77(18)
C17 C16 Mo1 72.06(15)
C17 C16 C5 121.2(2)
C21 C16 Mo1 71.98(16)
C21 C16 C5 123.6(2)
C21 C16 C17 115.2(2)
Cl2 C17 Mo1 132.54(14)
C16 C17 Mo1 71.55(15)
C16 C17 Cl2 118.4(2)
C18 C17 Mo1 72.94(16)
C18 C17 Cl2 118.8(2)
C18 C17 C16 122.8(3)
Mo1 C18 H18 127.3
C17 C18 Mo1 72.18(15)
C17 C18 H18 120.2
C17 C18 C19 119.7(3)
C19 C18 Mo1 72.37(15)
C19 C18 H18 120.2
Mo1 C19 H19 127.3
C18 C19 Mo1 72.26(15)
C18 C19 H19 120.1
C20 C19 Mo1 72.41(16)
C20 C19 C18 119.9(3)
C20 C19 H19 120.1
Mo1 C20 H20 127.8
C19 C20 Mo1 72.76(16)
C19 C20 H20 120.0
C19 C20 C21 120.0(3)
C21 C20 Mo1 71.56(15)
C21 C20 H20 120.0
Cl1 C21 Mo1 130.31(14)
C16 C21 Mo1 72.18(15)
C16 C21 Cl1 120.4(2)
C20 C21 Mo1 72.78(16)
C20 C21 Cl1 117.3(2)
C20 C21 C16 122.3(2)
C7 C22 C24 107.7(2)
C23 C22 C7 112.7(2)
C23 C22 C24 107.5(3)
C25 C22 C7 110.9(2)
C25 C22 C23 109.3(3)
C25 C22 C24 108.6(3)
C22 C23 H23A 109.5
C22 C23 H23B 109.5
C22 C23 H23C 109.5
H23A C23 H23B 109.5
H23A C23 H23C 109.5
H23B C23 H23C 109.5
C22 C24 H24A 109.5
C22 C24 H24B 109.5
C22 C24 H24C 109.5
H24A C24 H24B 109.5
H24A C24 H24C 109.5
H24B C24 H24C 109.5
C22 C25 H25A 109.5
C22 C25 H25B 109.5
C22 C25 H25C 109.5
H25A C25 H25B 109.5
H25A C25 H25C 109.5
H25B C25 H25C 109.5
N2 C26 C27 120.1(3)
N2 C26 C31 119.4(2)
C27 C26 C31 120.5(2)
C26 C27 C38 122.3(2)
C28 C27 C26 118.5(3)
C28 C27 C38 119.2(2)
C27 C28 H28 118.6
C29 C28 C27 122.7(3)
C29 C28 H28 118.6
C28 C29 C30 117.1(2)
C28 C29 C44 122.9(3)
C30 C29 C44 120.0(3)
C29 C30 H30 118.7
C31 C30 C29 122.6(3)
C31 C30 H30 118.7
C26 C31 C32 123.2(2)
C30 C31 C26 118.3(3)
C30 C31 C32 118.5(3)
C33 C32 C31 122.2(2)
C33 C32 C37 115.5(3)
C37 C32 C31 122.1(3)
C32 C33 Cl6 119.7(2)
C34 C33 Cl6 117.4(2)
C34 C33 C32 122.9(3)
C33 C34 H34 120.3
C35 C34 C33 119.3(3)
C35 C34 H34 120.3
C34 C35 H35 120.0
C36 C35 C34 120.0(3)
C36 C35 H35 120.0
C35 C36 H36 120.1
C35 C36 C37 119.8(3)
C37 C36 H36 120.1
C32 C37 Cl5 119.8(2)
C36 C37 Cl5 117.8(2)
C36 C37 C32 122.4(3)
C39 C38 C27 122.2(3)
C43 C38 C27 122.0(3)
C43 C38 C39 115.7(3)
C38 C39 Cl7 120.0(2)
C40 C39 Cl7 117.2(2)
C40 C39 C38 122.8(3)
C39 C40 H40 120.5
C41 C40 C39 119.0(3)
C41 C40 H40 120.5
C40 C41 H41 119.7
C40 C41 C42 120.6(3)
C42 C41 H41 119.7
C41 C42 H42 120.4
C41 C42 C43 119.3(3)
C43 C42 H42 120.4
C38 C43 Cl8 119.7(2)
C42 C43 Cl8 117.7(2)
C42 C43 C38 122.6(3)
C29 C44 C45 107.2(3)
C46 C44 C29 111.7(3)
C46 C44 C45 108.8(3)
C46 C44 C47 108.9(3)
C47 C44 C29 111.4(3)
C47 C44 C45 108.7(3)
C44 C45 H45A 109.5
C44 C45 H45B 109.5
C44 C45 H45C 109.5
H45A C45 H45B 109.5
H45A C45 H45C 109.5
H45B C45 H45C 109.5
C44 C46 H46A 109.5
C44 C46 H46B 109.5
C44 C46 H46C 109.5
H46A C46 H46B 109.5
H46A C46 H46C 109.5
H46B C46 H46C 109.5
C44 C47 H47A 109.5
C44 C47 H47B 109.5
C44 C47 H47C 109.5
H47A C47 H47B 109.5
H47A C47 H47C 109.5
H47B C47 H47C 109.5
C49 C48 N3 118.8(3)
C49 C48 C53 121.5(3)
C53 C48 N3 119.7(3)
C48 C49 C54 120.0(2)
C50 C49 C48 118.3(3)
C50 C49 C54 121.6(3)
C49 C50 H50 118.9
C49 C50 C51 122.3(3)
C51 C50 H50 118.9
C50 C51 C66 118.8(3)
C52 C51 C50 117.7(3)
C52 C51 C66 123.5(3)
C51 C52 H52 118.9
C51 C52 C53 122.2(3)
C53 C52 H52 118.9
C48 C53 C52 117.9(3)
C48 C53 C60 119.4(2)
C52 C53 C60 122.7(3)
C55 C54 C49 121.0(2)
C59 C54 C49 122.8(3)
C59 C54 C55 116.2(3)
C54 C55 Cl11 118.4(2)
C56 C55 Cl11 118.7(2)
C56 C55 C54 122.8(3)
C55 C56 H56 120.6
C55 C56 C57 118.7(3)
C57 C56 H56 120.6
C56 C57 H57 119.7
C58 C57 C56 120.5(3)
C58 C57 H57 119.7
C57 C58 H58 120.3
C59 C58 C57 119.4(3)
C59 C58 H58 120.3
C54 C59 Cl12 118.6(2)
C58 C59 Cl12 119.2(2)
C58 C59 C54 122.3(3)
C61 C60 C53 121.8(3)
C61 C60 C65 115.7(3)
C65 C60 C53 122.4(3)
C60 C61 Cl10 119.7(2)
C62 C61 Cl10 117.8(2)
C62 C61 C60 122.4(3)
C61 C62 H62 120.4
C63 C62 C61 119.2(3)
C63 C62 H62 120.4
C62 C63 H63 119.8
C62 C63 C64 120.5(3)
C64 C63 H63 119.8
C63 C64 H64 120.5
C65 C64 C63 119.1(3)
C65 C64 H64 120.5
C60 C65 Cl9 118.8(2)
C64 C65 Cl9 118.2(2)
C64 C65 C60 123.1(3)
C51 C66 C68 109.2(3)
C67 C66 C51 109.2(3)
C67 C66 C68 109.7(3)
C69 C66 C51 112.0(3)
C69 C66 C67 109.2(3)
C69 C66 C68 107.5(3)
C66 C67 H67A 109.5
C66 C67 H67B 109.5
C66 C67 H67C 109.5
H67A C67 H67B 109.5
H67A C67 H67C 109.5
H67B C67 H67C 109.5
C66 C68 H68A 109.5
C66 C68 H68B 109.5
C66 C68 H68C 109.5
H68A C68 H68B 109.5
H68A C68 H68C 109.5
H68B C68 H68C 109.5
C66 C69 H69A 109.5
C66 C69 H69B 109.5
C66 C69 H69C 109.5
H69A C69 H69B 109.5
H69A C69 H69C 109.5
H69B C69 H69C 109.5
H1SA C1S H1SB 109.5
H1SA C1S H1SC 109.5
H1SB C1S H1SC 109.5
C2S C1S H1SA 109.5
C2S C1S H1SB 109.5
C2S C1S H1SC 109.5
N1S C2S C1S 178.8(4)
H3SA C3S H3SB 109.5
H3SA C3S H3SC 109.5
H3SB C3S H3SC 109.5
C4S C3S H3SA 109.5
C4S C3S H3SB 109.5
C4S C3S H3SC 109.5
N2S C4S C3S 179.5(4)
H5SA C5S H5SB 109.5
H5SA C5S H5SC 109.5
H5SB C5S H5SC 109.5
C6S C5S H5SA 109.5
C6S C5S H5SB 109.5
C6S C5S H5SC 109.5
N3S C6S C5S 177.2(9)
H5SD C5SB H5SE 109.5
H5SD C5SB H5SF 109.5
H5SE C5SB H5SF 109.5
C6SB C5SB H5SD 109.5
C6SB C5SB H5SE 109.5
C6SB C5SB H5SF 109.4
N3SB C6SB C5SB 180(3)

loop_
_geom_bond_atom_site_label_1
_geom_bond_atom_site_label_2
_geom_bond_distance
Mo1 C1 1.928(3)
Mo1 C2 2.036(3)
Mo1 C3 2.051(3)
Mo1 C16 2.316(3)
Mo1 C17 2.323(3)
Mo1 C18 2.333(3)
Mo1 C19 2.334(3)
Mo1 C20 2.330(3)
Mo1 C21 2.314(3)
Cl1 C21 1.738(3)
Cl2 C17 1.740(3)
Cl3 C11 1.742(3)
Cl4 C15 1.741(3)
Cl5 C37 1.739(3)
Cl6 C33 1.740(3)
Cl7 C39 1.735(3)
Cl8 C43 1.739(3)
Cl9 C65 1.751(3)
Cl10 C61 1.740(3)
Cl11 C55 1.746(3)
Cl12 C59 1.738(3)
N1 C1 1.235(4)
N1 C4 1.408(3)
N2 C2 1.178(3)
N2 C26 1.384(3)
N3 C3 1.174(3)
N3 C48 1.398(3)
C4 C5 1.413(4)
C4 C9 1.404(4)
C5 C6 1.393(4)
C5 C16 1.488(4)
C6 H6 0.9500
C6 C7 1.393(4)
C7 C8 1.399(4)
C7 C22 1.532(4)
C8 H8 0.9500
C8 C9 1.384(4)
C9 C10 1.487(4)
C10 C11 1.401(4)
C10 C15 1.399(4)
C11 C12 1.381(4)
C12 H12 0.9500
C12 C13 1.381(4)
C13 H13 0.9500
C13 C14 1.378(4)
C14 H14 0.9500
C14 C15 1.376(4)
C16 C17 1.448(4)
C16 C21 1.424(4)
C17 C18 1.396(4)
C18 H18 0.9500
C18 C19 1.418(4)
C19 H19 0.9500
C19 C20 1.396(4)
C20 H20 0.9500
C20 C21 1.422(4)
C22 C23 1.518(4)
C22 C24 1.550(4)
C22 C25 1.510(4)
C23 H23A 0.9800
C23 H23B 0.9800
C23 H23C 0.9800
C24 H24A 0.9800
C24 H24B 0.9800
C24 H24C 0.9800
C25 H25A 0.9800
C25 H25B 0.9800
C25 H25C 0.9800
C26 C27 1.398(4)
C26 C31 1.406(4)
C27 C28 1.390(4)
C27 C38 1.492(4)
C28 H28 0.9500
C28 C29 1.388(4)
C29 C30 1.391(4)
C29 C44 1.536(4)
C30 H30 0.9500
C30 C31 1.390(4)
C31 C32 1.489(4)
C32 C33 1.399(4)
C32 C37 1.401(4)
C33 C34 1.386(4)
C34 H34 0.9500
C34 C35 1.379(4)
C35 H35 0.9500
C35 C36 1.378(4)
C36 H36 0.9500
C36 C37 1.388(4)
C38 C39 1.398(4)
C38 C43 1.398(4)
C39 C40 1.388(4)
C40 H40 0.9500
C40 C41 1.375(5)
C41 H41 0.9500
C41 C42 1.381(5)
C42 H42 0.9500
C42 C43 1.382(4)
C44 C45 1.539(5)
C44 C46 1.512(5)
C44 C47 1.527(5)
C45 H45A 0.9800
C45 H45B 0.9800
C45 H45C 0.9800
C46 H46A 0.9800
C46 H46B 0.9800
C46 H46C 0.9800
C47 H47A 0.9800
C47 H47B 0.9800
C47 H47C 0.9800
C48 C49 1.397(4)
C48 C53 1.395(4)
C49 C50 1.385(4)
C49 C54 1.490(4)
C50 H50 0.9500
C50 C51 1.393(4)
C51 C52 1.390(4)
C51 C66 1.537(4)
C52 H52 0.9500
C52 C53 1.399(4)
C53 C60 1.487(4)
C54 C55 1.395(4)
C54 C59 1.390(4)
C55 C56 1.379(4)
C56 H56 0.9500
C56 C57 1.380(4)
C57 H57 0.9500
C57 C58 1.380(4)
C58 H58 0.9500
C58 C59 1.378(4)
C60 C61 1.397(4)
C60 C65 1.400(4)
C61 C62 1.390(4)
C62 H62 0.9500
C62 C63 1.378(5)
C63 H63 0.9500
C63 C64 1.383(5)
C64 H64 0.9500
C64 C65 1.374(4)
C66 C67 1.525(5)
C66 C68 1.540(5)
C66 C69 1.524(5)
C67 H67A 0.9800
C67 H67B 0.9800
C67 H67C 0.9800
C68 H68A 0.9800
C68 H68B 0.9800
C68 H68C 0.9800
C69 H69A 0.9800
C69 H69B 0.9800
C69 H69C 0.9800
N1S C2S 1.129(4)
C1S H1SA 0.9800
C1S H1SB 0.9800
C1S H1SC 0.9800
C1S C2S 1.454(6)
N2S C4S 1.133(4)
C3S H3SA 0.9800
C3S H3SB 0.9800
C3S H3SC 0.9800
C3S C4S 1.457(5)
N3S C6S 1.154(12)
C5S H5SA 0.9800
C5S H5SB 0.9800
C5S H5SC 0.9800
C5S C6S 1.452(13)
N3SB C6SB 1.15(3)
C5SB H5SD 0.9800
C5SB H5SE 0.9800
C5SB H5SF 0.9800
C5SB C6SB 1.51(4)
